data_4068498
loop_
_publ_author_name
'Kotzen, Natalie'
'Goldberg, Israel'
'Vigalok, Arkadi'

_publ_section_title
;
 Stepwise Boron-to-Zinc C6F5Group Transfer in a Zn&#x2212;Calixarene
 System
;
_journal_issue 3
_journal_name_full Organometallics
_journal_page_first 929
_journal_paper_doi 10.1021/om800904y
_journal_volume 28
_journal_year 2009
_chemical_formula_moiety 'C69 H77 N2 O4 Zn2, C19 H3 B F15, 2.5(C6 H6)'
_chemical_formula_sum 'C103 H95 B F15 N2 O4 Zn2'
_chemical_formula_weight 1851.36
_chemical_name_systematic
; 
 ? 
;
_space_group_IT_number 2
_symmetry_cell_setting triclinic
_symmetry_space_group_name_Hall '-P 1'
_symmetry_space_group_name_H-M 'P -1'
_atom_sites_solution_hydrogens geom
_atom_sites_solution_primary direct
_atom_sites_solution_secondary difmap
_audit_creation_method SHELXL-97
_cell_angle_alpha 91.4034(17)
_cell_angle_beta 89.8809(17)
_cell_angle_gamma 110.2429(19)
_cell_formula_units_Z 2
_cell_length_a 12.2910(5)
_cell_length_b 17.5055(7)
_cell_length_c 22.3560(8)
_cell_measurement_reflns_used 17099
_cell_measurement_temperature 110(2)
_cell_measurement_theta_max 26.56
_cell_measurement_theta_min 2.23
_cell_volume 4511.6(3)
_computing_cell_refinement Denzo
_computing_data_collection 'Collect, Nonius B.V.'
_computing_data_reduction 'Denzo and Scalepack'
_computing_structure_refinement 'SHELXL-97 (Sheldrick, 1997)'
_computing_structure_solution 'SHELXS-97 (Sheldrick, 1990)'
_diffrn_ambient_temperature 110(2)
_diffrn_detector_area_resol_mean 12.8
_diffrn_measured_fraction_theta_full 0.981
_diffrn_measured_fraction_theta_max 0.981
_diffrn_measurement_device_type 'Nonius KappaCCD'
_diffrn_measurement_method '0.5 deg. \f and \w scans'
_diffrn_radiation_monochromator graphite
_diffrn_radiation_source 'fine-focus sealed tube'
_diffrn_radiation_type MoK\a
_diffrn_radiation_wavelength 0.71073
_diffrn_reflns_av_R_equivalents 0.0840
_diffrn_reflns_av_sigmaI/netI 0.0735
_diffrn_reflns_limit_h_max 15
_diffrn_reflns_limit_h_min 0
_diffrn_reflns_limit_k_max 20
_diffrn_reflns_limit_k_min -21
_diffrn_reflns_limit_l_max 28
_diffrn_reflns_limit_l_min -28
_diffrn_reflns_number 54809
_diffrn_reflns_theta_full 26.56
_diffrn_reflns_theta_max 26.56
_diffrn_reflns_theta_min 2.23
_diffrn_standards_number 0
_exptl_absorpt_coefficient_mu 0.617
_exptl_absorpt_correction_type none
_exptl_crystal_colour colorless
_exptl_crystal_density_diffrn 1.363
_exptl_crystal_density_method 'not measured'
_exptl_crystal_description prism
_exptl_crystal_F_000 1918
_exptl_crystal_size_max 0.35
_exptl_crystal_size_mid 0.20
_exptl_crystal_size_min 0.15
_refine_diff_density_max 1.862
_refine_diff_density_min -0.615
_refine_diff_density_rms 0.088
_refine_ls_extinction_method none
_refine_ls_goodness_of_fit_ref 1.051
_refine_ls_hydrogen_treatment constr
_refine_ls_matrix_type full
_refine_ls_number_parameters 1128
_refine_ls_number_reflns 18461
_refine_ls_number_restraints 2
_refine_ls_restrained_S_all 1.054
_refine_ls_R_factor_all 0.1089
_refine_ls_R_factor_gt 0.0689
_refine_ls_shift/su_max 0.001
_refine_ls_shift/su_mean 0.000
_refine_ls_structure_factor_coef Fsqd
_refine_ls_weighting_details 'calc w=1/[\s^2^(Fo^2^)+(0.0784P)^2^+8.2934P] where P=(Fo^2^+2Fc^2^)/3'
_refine_ls_weighting_scheme calc
_refine_ls_wR_factor_gt 0.1603
_refine_ls_wR_factor_ref 0.1840
_reflns_number_gt 12777
_reflns_number_total 18461
_reflns_threshold_expression >2sigma(I)
_cod_data_source_file om800904y_si_001.cif
_cod_data_source_block ar35
_cod_database_code 4068498

loop_
_symmetry_equiv_pos_as_xyz
'x, y, z'
'-x, -y, -z'

loop_
_atom_site_label
_atom_site_type_symbol
_atom_site_fract_x
_atom_site_fract_y
_atom_site_fract_z
_atom_site_U_iso_or_equiv
_atom_site_adp_type
_atom_site_occupancy
_atom_site_symmetry_multiplicity
_atom_site_calc_flag
_atom_site_refinement_flags
_atom_site_disorder_assembly
_atom_site_disorder_group
Zn1 Zn 0.09661(4) 0.82211(3) 0.321776(19) 0.02469(12) Uani 1 1 d . . .
Zn2 Zn 0.19956(4) 0.76269(3) 0.21461(2) 0.02596(13) Uani 1 1 d . . .
O1 O 0.1878(2) 0.74958(15) 0.30230(11) 0.0225(6) Uani 1 1 d . . .
O2 O 0.1146(2) 0.83851(15) 0.23556(11) 0.0219(5) Uani 1 1 d . . .
O3 O 0.0151(2) 0.66476(16) 0.21684(12) 0.0255(6) Uani 1 1 d . . .
O4 O 0.3618(2) 0.87711(16) 0.24168(11) 0.0241(6) Uani 1 1 d . B .
C1 C 0.0228(3) 0.5974(2) 0.33339(19) 0.0271(9) Uani 1 1 d . . .
H1A H -0.0217 0.5460 0.3531 0.033 Uiso 1 1 calc R . .
H1B H 0.0542 0.5826 0.2958 0.033 Uiso 1 1 calc R . .
C2 C 0.1243(3) 0.6447(2) 0.37390(17) 0.0243(8) Uani 1 1 d . . .
C3 C 0.1408(4) 0.6175(2) 0.42972(18) 0.0269(8) Uani 1 1 d . . .
H3 H 0.0834 0.5700 0.4444 0.032 Uiso 1 1 calc R . .
C4 C 0.2387(4) 0.6571(2) 0.46537(18) 0.0275(9) Uani 1 1 d . . .
C5 C 0.3227(4) 0.7252(2) 0.44161(17) 0.0259(8) Uani 1 1 d . . .
H5 H 0.3912 0.7521 0.4642 0.031 Uiso 1 1 calc R . .
C6 C 0.3096(3) 0.7551(2) 0.38582(17) 0.0228(8) Uani 1 1 d . . .
C7 C 0.2085(3) 0.7159(2) 0.35298(16) 0.0227(8) Uani 1 1 d . . .
C8 C 0.4037(3) 0.8277(2) 0.35965(17) 0.0228(8) Uani 1 1 d . . .
H8A H 0.4712 0.8450 0.3873 0.027 Uiso 1 1 calc R . .
H8B H 0.4293 0.8104 0.3213 0.027 Uiso 1 1 calc R . .
C9 C 0.3660(3) 0.9002(2) 0.34878(17) 0.0232(8) Uani 1 1 d . . .
C10 C 0.3523(3) 0.9480(2) 0.39733(17) 0.0227(8) Uani 1 1 d . . .
H10 H 0.3682 0.9345 0.4365 0.027 Uiso 1 1 calc R . .
C11 C 0.3161(3) 1.0149(2) 0.39060(17) 0.0241(8) Uani 1 1 d . . .
C12 C 0.2862(3) 1.0297(2) 0.33300(17) 0.0246(8) Uani 1 1 d . . .
H12 H 0.2562 1.0723 0.3276 0.030 Uiso 1 1 calc R . .
C13 C 0.2985(3) 0.9841(2) 0.28303(17) 0.0235(8) Uani 1 1 d . . .
C14 C 0.3424(3) 0.9217(2) 0.29177(16) 0.0226(8) Uani 1 1 d . . .
C15 C 0.2615(3) 1.0024(2) 0.22192(17) 0.0248(8) Uani 1 1 d . . .
H15A H 0.2954 0.9761 0.1910 0.030 Uiso 1 1 calc R . .
H15B H 0.2943 1.0620 0.2162 0.030 Uiso 1 1 calc R . .
C16 C 0.1310(3) 0.9743(2) 0.21190(16) 0.0223(8) Uani 1 1 d . . .
C17 C 0.0758(3) 1.0281(2) 0.19657(16) 0.0238(8) Uani 1 1 d . . .
H17 H 0.1203 1.0845 0.1949 0.029 Uiso 1 1 calc R . .
C18 C -0.0427(3) 1.0028(2) 0.18346(17) 0.0247(8) Uani 1 1 d . . .
C19 C -0.1045(3) 0.9185(2) 0.18362(16) 0.0239(8) Uani 1 1 d . . .
H19 H -0.1845 0.8992 0.1731 0.029 Uiso 1 1 calc R . .
C20 C -0.0530(3) 0.8624(2) 0.19857(16) 0.0227(8) Uani 1 1 d . . .
C21 C 0.0647(3) 0.8916(2) 0.21518(16) 0.0220(8) Uani 1 1 d . . .
C22 C -0.1160(3) 0.7708(2) 0.19212(17) 0.0257(8) Uani 1 1 d . . .
H22A H -0.1946 0.7611 0.1759 0.031 Uiso 1 1 calc R . .
H22B H -0.0743 0.7485 0.1624 0.031 Uiso 1 1 calc R . .
C23 C -0.1276(3) 0.7236(2) 0.24911(17) 0.0228(8) Uani 1 1 d . . .
C24 C -0.2089(3) 0.7261(2) 0.29176(18) 0.0263(8) Uani 1 1 d . . .
H24 H -0.2564 0.7577 0.2843 0.032 Uiso 1 1 calc R . .
C25 C -0.2236(3) 0.6839(2) 0.34544(18) 0.0266(8) Uani 1 1 d . . .
C26 C -0.1451(3) 0.6454(2) 0.35791(18) 0.0274(9) Uani 1 1 d . . .
H26 H -0.1490 0.6208 0.3956 0.033 Uiso 1 1 calc R . .
C27 C -0.0610(3) 0.6413(2) 0.31739(18) 0.0258(8) Uani 1 1 d . . .
C28 C -0.0588(3) 0.6766(2) 0.26153(17) 0.0243(8) Uani 1 1 d . . .
C29 C 0.2537(4) 0.6294(3) 0.52845(19) 0.0349(10) Uani 1 1 d . . .
C30 C 0.3748(6) 0.6192(5) 0.5333(3) 0.079(2) Uani 1 1 d . . .
H30A H 0.3837 0.5996 0.5730 0.119 Uiso 1 1 calc R . .
H30B H 0.4361 0.6718 0.5271 0.119 Uiso 1 1 calc R . .
H30C H 0.3805 0.5797 0.5026 0.119 Uiso 1 1 calc R . .
C31 C 0.1692(7) 0.5483(4) 0.5427(3) 0.085(3) Uani 1 1 d . . .
H31A H 0.1815 0.5353 0.5839 0.128 Uiso 1 1 calc R . .
H31B H 0.1800 0.5071 0.5152 0.128 Uiso 1 1 calc R . .
H31C H 0.0902 0.5490 0.5383 0.128 Uiso 1 1 calc R . .
C32 C 0.2549(7) 0.6945(4) 0.5735(3) 0.076(2) Uani 1 1 d . . .
H32A H 0.1797 0.7024 0.5729 0.114 Uiso 1 1 calc R . .
H32B H 0.3163 0.7456 0.5636 0.114 Uiso 1 1 calc R . .
H32C H 0.2694 0.6781 0.6135 0.114 Uiso 1 1 calc R . .
C33 C 0.3122(4) 1.0688(2) 0.44495(18) 0.0281(9) Uani 1 1 d . . .
C34 C 0.2859(5) 1.1439(3) 0.4268(2) 0.0442(12) Uani 1 1 d . . .
H34A H 0.3444 1.1750 0.3984 0.066 Uiso 1 1 calc R . .
H34B H 0.2872 1.1781 0.4624 0.066 Uiso 1 1 calc R . .
H34C H 0.2090 1.1271 0.4079 0.066 Uiso 1 1 calc R . .
C35 C 0.2190(6) 1.0212(3) 0.4885(2) 0.0564(16) Uani 1 1 d . . .
H35A H 0.2201 1.0554 0.5240 0.085 Uiso 1 1 calc R . .
H35B H 0.2342 0.9723 0.5004 0.085 Uiso 1 1 calc R . .
H35C H 0.1428 1.0053 0.4690 0.085 Uiso 1 1 calc R . .
C36 C 0.4311(5) 1.0980(3) 0.4758(3) 0.0540(15) Uani 1 1 d . . .
H36A H 0.4905 1.1278 0.4473 0.081 Uiso 1 1 calc R . .
H36B H 0.4487 1.0509 0.4898 0.081 Uiso 1 1 calc R . .
H36C H 0.4304 1.1339 0.5100 0.081 Uiso 1 1 calc R . .
C37 C -0.0990(4) 1.0654(3) 0.16757(18) 0.0285(9) Uani 1 1 d . . .
C38 C -0.0744(4) 1.1316(3) 0.21719(19) 0.0331(9) Uani 1 1 d . . .
H38A H -0.1071 1.1728 0.2057 0.050 Uiso 1 1 calc R . .
H38B H 0.0096 1.1572 0.2230 0.050 Uiso 1 1 calc R . .
H38C H -0.1098 1.1069 0.2546 0.050 Uiso 1 1 calc R . .
C39 C -0.0457(4) 1.1065(3) 0.10934(19) 0.0345(10) Uani 1 1 d . . .
H39A H -0.0604 1.0653 0.0770 0.052 Uiso 1 1 calc R . .
H39B H 0.0381 1.1335 0.1148 0.052 Uiso 1 1 calc R . .
H39C H -0.0807 1.1470 0.0990 0.052 Uiso 1 1 calc R . .
C40 C -0.2296(4) 1.0264(3) 0.1592(2) 0.0399(11) Uani 1 1 d . . .
H40A H -0.2462 0.9870 0.1255 0.060 Uiso 1 1 calc R . .
H40B H -0.2626 1.0686 0.1508 0.060 Uiso 1 1 calc R . .
H40C H -0.2640 0.9984 0.1957 0.060 Uiso 1 1 calc R . .
C41 C -0.3241(4) 0.6809(3) 0.3868(2) 0.0353(10) Uani 1 1 d . . .
C42 C -0.3201(5) 0.7672(3) 0.4040(3) 0.0537(14) Uani 1 1 d . . .
H42A H -0.3860 0.7640 0.4298 0.081 Uiso 1 1 calc R . .
H42B H -0.3241 0.7964 0.3677 0.081 Uiso 1 1 calc R . .
H42C H -0.2475 0.7962 0.4255 0.081 Uiso 1 1 calc R . .
C43 C -0.4391(5) 0.6408(4) 0.3517(3) 0.0635(17) Uani 1 1 d . . .
H43A H -0.4488 0.5841 0.3415 0.095 Uiso 1 1 calc R . .
H43B H -0.4371 0.6706 0.3149 0.095 Uiso 1 1 calc R . .
H43C H -0.5042 0.6426 0.3764 0.095 Uiso 1 1 calc R . .
C44 C -0.3239(7) 0.6352(5) 0.4432(3) 0.083(2) Uani 1 1 d . . .
H44A H -0.3302 0.5792 0.4327 0.125 Uiso 1 1 calc R . .
H44B H -0.3900 0.6346 0.4681 0.125 Uiso 1 1 calc R . .
H44C H -0.2516 0.6622 0.4654 0.125 Uiso 1 1 calc R . .
C45 C -0.0455(4) 0.6014(2) 0.17292(18) 0.0286(9) Uani 1 1 d . . .
H45A H 0.0035 0.6066 0.1370 0.034 Uiso 1 1 calc R . .
H45B H -0.1182 0.6092 0.1606 0.034 Uiso 1 1 calc R . .
C46 C -0.0740(4) 0.5171(3) 0.19714(19) 0.0317(9) Uani 1 1 d . . .
C47 C -0.1768(4) 0.4810(3) 0.2292(2) 0.0353(10) Uani 1 1 d . . .
H47 H -0.2300 0.5092 0.2346 0.042 Uiso 1 1 calc R . .
C48 C -0.2010(4) 0.4048(3) 0.2530(2) 0.0450(12) Uani 1 1 d . . .
H48 H -0.2710 0.3805 0.2744 0.054 Uiso 1 1 calc R . .
C49 C -0.1235(5) 0.3638(3) 0.2458(3) 0.0526(14) Uani 1 1 d . . .
H49 H -0.1393 0.3121 0.2631 0.063 Uiso 1 1 calc R . .
C50 C -0.0229(5) 0.3982(3) 0.2133(3) 0.0499(13) Uani 1 1 d . . .
H50 H 0.0292 0.3694 0.2073 0.060 Uiso 1 1 calc R . .
C51 C 0.0014(4) 0.4748(3) 0.1898(2) 0.0405(11) Uani 1 1 d . . .
H51 H 0.0712 0.4985 0.1682 0.049 Uiso 1 1 calc R . .
C52 C 0.4754(3) 0.9172(2) 0.21637(16) 0.0312(9) Uani 1 1 d D . .
H52A H 0.5342 0.9274 0.2486 0.037 Uiso 1 1 calc R A 1
H52B H 0.4786 0.9708 0.2015 0.037 Uiso 1 1 calc R A 1
C53A C 0.5066(7) 0.8713(4) 0.1669(2) 0.031(2) Uiso 0.50 1 d PGD B 1
C54A C 0.5031(7) 0.8923(4) 0.1076(3) 0.045(2) Uiso 0.50 1 d PG B 1
H54A H 0.4808 0.9374 0.0980 0.054 Uiso 0.50 1 calc PR B 1
C55A C 0.5322(7) 0.8473(5) 0.0622(2) 0.052(3) Uiso 0.50 1 d PG B 1
H55A H 0.5298 0.8616 0.0216 0.062 Uiso 0.50 1 calc PR B 1
C56A C 0.5647(7) 0.7812(4) 0.0762(3) 0.050(3) Uiso 0.50 1 d PG B 1
H56A H 0.5846 0.7505 0.0451 0.060 Uiso 0.50 1 calc PR B 1
C57A C 0.5682(7) 0.7602(4) 0.1355(3) 0.048(2) Uiso 0.50 1 d PG B 1
H57A H 0.5905 0.7151 0.1450 0.057 Uiso 0.50 1 calc PR B 1
C58A C 0.5392(7) 0.8052(4) 0.1809(2) 0.040(2) Uiso 0.50 1 d PG B 1
H58A H 0.5416 0.7909 0.2214 0.047 Uiso 0.50 1 calc PR B 1
C53B C 0.5026(6) 0.8558(3) 0.1752(2) 0.027(2) Uiso 0.50 1 d PGD B 2
C54B C 0.5009(6) 0.8643(3) 0.1136(2) 0.032(2) Uiso 0.50 1 d PG B 2
H54B H 0.4773 0.9058 0.0974 0.038 Uiso 0.50 1 calc PR B 2
C55B C 0.5337(5) 0.8120(4) 0.07572(17) 0.0299(18) Uiso 0.50 1 d PG B 2
H55B H 0.5325 0.8179 0.0336 0.036 Uiso 0.50 1 calc PR B 2
C56B C 0.5682(5) 0.7513(3) 0.0994(2) 0.0283(18) Uiso 0.50 1 d PG B 2
H56B H 0.5906 0.7156 0.0735 0.034 Uiso 0.50 1 calc PR B 2
C57B C 0.5699(5) 0.7428(3) 0.1610(2) 0.0267(17) Uiso 0.50 1 d PG B 2
H57B H 0.5934 0.7012 0.1772 0.032 Uiso 0.50 1 calc PR B 2
C58B C 0.5371(6) 0.7950(3) 0.19894(17) 0.0228(17) Uiso 0.50 1 d PG B 2
H58B H 0.5382 0.7892 0.2410 0.027 Uiso 0.50 1 calc PR B 2
N59 N 0.2035(3) 0.7723(2) 0.12246(15) 0.0329(8) Uani 1 1 d . . .
C60 C 0.1739(4) 0.8277(3) 0.0920(2) 0.0419(11) Uani 1 1 d . . .
H60 H 0.1449 0.8641 0.1134 0.050 Uiso 1 1 calc R . .
C61 C 0.1846(5) 0.8332(4) 0.0302(2) 0.0595(16) Uani 1 1 d . . .
H61 H 0.1646 0.8733 0.0095 0.071 Uiso 1 1 calc R . .
C62 C 0.2250(6) 0.7790(5) -0.0007(2) 0.0675(19) Uani 1 1 d . . .
H62 H 0.2335 0.7814 -0.0430 0.081 Uiso 1 1 calc R . .
C63 C 0.2528(5) 0.7212(4) 0.0307(2) 0.0546(15) Uani 1 1 d . . .
H63 H 0.2797 0.6832 0.0101 0.066 Uiso 1 1 calc R . .
C64 C 0.2416(4) 0.7188(3) 0.09252(19) 0.0365(10) Uani 1 1 d . . .
C65 C 0.2698(3) 0.6592(3) 0.1299(2) 0.0345(10) Uani 1 1 d . . .
C66 C 0.2962(4) 0.5941(3) 0.1067(2) 0.0435(12) Uani 1 1 d . . .
H66 H 0.2984 0.5860 0.0646 0.052 Uiso 1 1 calc R . .
C67 C 0.3192(4) 0.5411(3) 0.1444(2) 0.0447(12) Uani 1 1 d . . .
H67 H 0.3356 0.4954 0.1286 0.054 Uiso 1 1 calc R . .
C68 C 0.3184(4) 0.5546(3) 0.2059(2) 0.0403(11) Uani 1 1 d . . .
H68 H 0.3366 0.5196 0.2329 0.048 Uiso 1 1 calc R . .
C69 C 0.2904(4) 0.6206(3) 0.2266(2) 0.0363(10) Uani 1 1 d . . .
H69 H 0.2884 0.6300 0.2686 0.044 Uiso 1 1 calc R . .
N70 N 0.2660(3) 0.6718(2) 0.18968(15) 0.0298(8) Uani 1 1 d . . .
C71 C 0.0357(4) 0.8495(3) 0.3954(2) 0.0365(10) Uani 1 1 d . . .
H71A H 0.0478 0.9079 0.3968 0.055 Uiso 1 1 calc R . .
H71B H 0.0757 0.8363 0.4293 0.055 Uiso 1 1 calc R . .
H71C H -0.0475 0.8184 0.3975 0.055 Uiso 1 1 calc R . .
B72 B 0.3690(4) 0.2955(3) 0.1478(2) 0.0308(10) Uani 1 1 d . . .
C73 C 0.2661(4) 0.3060(3) 0.1894(2) 0.0379(10) Uani 1 1 d . . .
H73A H 0.2114 0.2521 0.1993 0.057 Uiso 1 1 calc R . .
H73B H 0.2252 0.3360 0.1677 0.057 Uiso 1 1 calc R . .
H73C H 0.2997 0.3361 0.2264 0.057 Uiso 1 1 calc R . .
C74 C 0.3002(4) 0.2422(3) 0.08806(19) 0.0357(10) Uani 1 1 d . . .
C75 C 0.2374(4) 0.2740(3) 0.0511(2) 0.0397(11) Uani 1 1 d . . .
C76 C 0.1645(4) 0.2320(4) 0.0055(2) 0.0477(13) Uani 1 1 d . . .
C77 C 0.1503(5) 0.1505(4) -0.0050(2) 0.0561(16) Uani 1 1 d . . .
C78 C 0.2102(5) 0.1159(3) 0.0295(2) 0.0549(15) Uani 1 1 d . . .
C79 C 0.2818(5) 0.1604(3) 0.0750(2) 0.0443(12) Uani 1 1 d . . .
C80 C 0.4638(4) 0.3858(3) 0.12983(19) 0.0296(9) Uani 1 1 d . . .
C81 C 0.5078(3) 0.4105(3) 0.07370(18) 0.0275(9) Uani 1 1 d . . .
C82 C 0.5877(3) 0.4866(3) 0.06148(18) 0.0291(9) Uani 1 1 d . . .
C83 C 0.6278(4) 0.5434(3) 0.1071(2) 0.0335(10) Uani 1 1 d . . .
C84 C 0.5897(4) 0.5228(3) 0.1637(2) 0.0340(10) Uani 1 1 d . . .
C85 C 0.5130(4) 0.4453(3) 0.17431(18) 0.0309(9) Uani 1 1 d . . .
C86 C 0.4518(4) 0.2523(3) 0.18109(19) 0.0317(9) Uani 1 1 d . . .
C87 C 0.5467(4) 0.2426(3) 0.15179(18) 0.0329(9) Uani 1 1 d . . .
C88 C 0.6260(4) 0.2143(3) 0.1772(2) 0.0377(10) Uani 1 1 d . . .
C89 C 0.6157(4) 0.1932(3) 0.2367(2) 0.0339(10) Uani 1 1 d . . .
C90 C 0.5249(4) 0.2010(3) 0.26820(18) 0.0310(9) Uani 1 1 d . . .
C91 C 0.4456(4) 0.2293(3) 0.24078(18) 0.0309(9) Uani 1 1 d . . .
F1 F 0.2456(2) 0.35366(18) 0.05891(12) 0.0455(7) Uani 1 1 d . . .
F2 F 0.1055(3) 0.2679(2) -0.02774(13) 0.0626(9) Uani 1 1 d . . .
F3 F 0.0760(3) 0.1079(2) -0.04811(13) 0.0809(13) Uani 1 1 d . . .
F4 F 0.1965(4) 0.0365(2) 0.02012(15) 0.0900(14) Uani 1 1 d . . .
F5 F 0.3354(3) 0.11898(17) 0.10695(12) 0.0575(9) Uani 1 1 d . . .
F6 F 0.4747(2) 0.35995(14) 0.02507(10) 0.0323(5) Uani 1 1 d . . .
F7 F 0.6253(2) 0.50502(15) 0.00518(11) 0.0351(6) Uani 1 1 d . . .
F8 F 0.7042(2) 0.61841(16) 0.09597(13) 0.0444(7) Uani 1 1 d . . .
F9 F 0.6288(2) 0.57748(17) 0.20957(12) 0.0456(7) Uani 1 1 d . . .
F10 F 0.4851(2) 0.42904(17) 0.23256(10) 0.0398(6) Uani 1 1 d . . .
F11 F 0.5632(2) 0.26139(17) 0.09308(11) 0.0424(6) Uani 1 1 d . . .
F12 F 0.7170(3) 0.20874(18) 0.14525(13) 0.0502(7) Uani 1 1 d . . .
F13 F 0.6935(2) 0.16675(18) 0.26272(13) 0.0480(7) Uani 1 1 d . . .
F14 F 0.5148(2) 0.18320(17) 0.32654(11) 0.0413(6) Uani 1 1 d . . .
F15 F 0.3579(2) 0.23308(17) 0.27605(11) 0.0395(6) Uani 1 1 d . . .
C92 C 0.7428(5) -0.0293(4) 0.3342(3) 0.0570(15) Uani 1 1 d . . .
H92 H 0.6885 -0.0765 0.3158 0.068 Uiso 1 1 calc R . .
C93 C 0.8551(5) -0.0244(4) 0.3396(2) 0.0557(14) Uani 1 1 d . . .
H93 H 0.8787 -0.0675 0.3248 0.067 Uiso 1 1 calc R . .
C94 C 0.9331(6) 0.0422(4) 0.3663(3) 0.0644(17) Uani 1 1 d . . .
H94 H 1.0117 0.0459 0.3700 0.077 Uiso 1 1 calc R . .
C95 C 0.8994(7) 0.1046(4) 0.3881(3) 0.071(2) Uani 1 1 d . . .
H95 H 0.9541 0.1508 0.4075 0.086 Uiso 1 1 calc R . .
C96 C 0.7847(7) 0.0995(4) 0.3816(3) 0.0685(18) Uani 1 1 d . . .
H96 H 0.7606 0.1427 0.3957 0.082 Uiso 1 1 calc R . .
C97 C 0.7059(5) 0.0307(4) 0.3542(3) 0.0611(16) Uani 1 1 d . . .
H97 H 0.6270 0.0260 0.3496 0.073 Uiso 1 1 calc R . .
C98 C 0.3344(6) 0.4325(3) 0.3868(3) 0.0584(15) Uani 1 1 d . . .
H98 H 0.4104 0.4641 0.4001 0.070 Uiso 1 1 calc R . .
C99 C 0.2561(6) 0.4698(4) 0.3745(3) 0.0651(17) Uani 1 1 d . . .
H99 H 0.2775 0.5272 0.3798 0.078 Uiso 1 1 calc R . .
C100 C 0.1485(6) 0.4254(4) 0.3548(3) 0.0710(18) Uani 1 1 d . . .
H100 H 0.0951 0.4519 0.3458 0.085 Uiso 1 1 calc R . .
C101 C 0.1146(6) 0.3405(4) 0.3475(3) 0.0623(16) Uani 1 1 d . . .
H101 H 0.0385 0.3092 0.3342 0.075 Uiso 1 1 calc R . .
C102 C 0.1942(6) 0.3036(3) 0.3601(3) 0.0556(14) Uani 1 1 d . . .
H102 H 0.1733 0.2462 0.3550 0.067 Uiso 1 1 calc R . .
C103 C 0.3028(5) 0.3491(3) 0.3798(3) 0.0568(14) Uani 1 1 d . . .
H103 H 0.3570 0.3232 0.3888 0.068 Uiso 1 1 calc R . .
C104 C 0.9939(8) 0.4332(6) 0.0322(4) 0.095(3) Uani 1 1 d . . .
H104 H 0.9882 0.3867 0.0548 0.114 Uiso 1 1 calc R . .
C105 C 0.9119(7) 0.4726(6) 0.0400(3) 0.086(2) Uani 1 1 d . . .
H105 H 0.8514 0.4530 0.0683 0.103 Uiso 1 1 calc R . .
C106 C 1.0806(7) 0.4622(6) -0.0076(4) 0.082(2) Uani 1 1 d . . .
H106 H 1.1366 0.4364 -0.0126 0.099 Uiso 1 1 calc R . .

loop_
_atom_site_aniso_label
_atom_site_aniso_U_11
_atom_site_aniso_U_22
_atom_site_aniso_U_33
_atom_site_aniso_U_23
_atom_site_aniso_U_13
_atom_site_aniso_U_12
Zn1 0.0267(2) 0.0239(2) 0.0254(2) 0.00148(18) 0.00060(18) 0.0111(2)
Zn2 0.0263(2) 0.0284(3) 0.0254(2) -0.00097(18) 0.00052(18) 0.0125(2)
O1 0.0227(13) 0.0195(13) 0.0267(13) 0.0022(10) -0.0017(11) 0.0089(11)
O2 0.0193(13) 0.0225(14) 0.0251(13) 0.0015(10) -0.0010(11) 0.0089(11)
O3 0.0225(14) 0.0241(14) 0.0293(14) -0.0048(11) -0.0013(11) 0.0077(12)
O4 0.0195(13) 0.0277(14) 0.0244(13) 0.0008(11) 0.0028(11) 0.0072(11)
C1 0.023(2) 0.0191(19) 0.037(2) 0.0022(16) -0.0018(17) 0.0054(16)
C2 0.0217(19) 0.0211(19) 0.030(2) 0.0005(15) -0.0023(16) 0.0072(16)
C3 0.028(2) 0.0181(19) 0.034(2) 0.0053(16) 0.0021(17) 0.0071(17)
C4 0.030(2) 0.022(2) 0.030(2) 0.0032(16) -0.0006(17) 0.0087(17)
C5 0.026(2) 0.023(2) 0.028(2) 0.0027(15) -0.0041(16) 0.0065(17)
C6 0.0216(19) 0.0185(19) 0.0283(19) 0.0006(15) -0.0014(16) 0.0069(16)
C7 0.025(2) 0.0224(19) 0.0246(18) 0.0025(15) 0.0002(15) 0.0128(16)
C8 0.0185(18) 0.0230(19) 0.0267(19) 0.0034(15) -0.0023(15) 0.0069(16)
C9 0.0163(18) 0.0226(19) 0.0287(19) 0.0042(15) 0.0001(15) 0.0039(15)
C10 0.0207(19) 0.0213(19) 0.0230(18) 0.0027(15) -0.0009(15) 0.0034(16)
C11 0.0182(18) 0.0208(19) 0.030(2) 0.0037(15) -0.0004(15) 0.0020(16)
C12 0.0197(19) 0.0203(19) 0.032(2) 0.0014(16) -0.0020(16) 0.0040(16)
C13 0.0161(18) 0.0222(19) 0.0288(19) 0.0057(15) 0.0007(15) 0.0022(15)
C14 0.0174(18) 0.025(2) 0.0243(18) 0.0022(15) 0.0021(15) 0.0055(16)
C15 0.024(2) 0.023(2) 0.0260(19) 0.0064(15) -0.0022(16) 0.0062(16)
C16 0.0211(19) 0.0236(19) 0.0218(18) 0.0018(15) -0.0001(15) 0.0070(16)
C17 0.024(2) 0.0229(19) 0.0227(18) 0.0014(15) 0.0004(15) 0.0056(16)
C18 0.026(2) 0.028(2) 0.0234(18) 0.0026(15) 0.0005(16) 0.0129(17)
C19 0.0169(18) 0.030(2) 0.0248(19) 0.0010(16) -0.0024(15) 0.0078(16)
C20 0.0225(19) 0.024(2) 0.0225(18) -0.0001(15) -0.0013(15) 0.0087(16)
C21 0.0209(19) 0.028(2) 0.0193(17) 0.0010(15) 0.0015(15) 0.0116(16)
C22 0.0220(19) 0.025(2) 0.028(2) 0.0015(16) -0.0015(16) 0.0057(16)
C23 0.0166(18) 0.0196(19) 0.0291(19) -0.0036(15) -0.0030(15) 0.0027(15)
C24 0.024(2) 0.022(2) 0.033(2) -0.0008(16) -0.0014(17) 0.0077(17)
C25 0.024(2) 0.021(2) 0.031(2) -0.0018(16) 0.0012(16) 0.0037(16)
C26 0.027(2) 0.0199(19) 0.031(2) 0.0008(16) 0.0017(17) 0.0029(17)
C27 0.026(2) 0.0172(19) 0.032(2) -0.0011(15) -0.0039(17) 0.0047(16)
C28 0.0199(19) 0.0224(19) 0.030(2) -0.0038(16) -0.0024(16) 0.0065(16)
C29 0.039(2) 0.027(2) 0.036(2) 0.0095(18) 0.0002(19) 0.0065(19)
C30 0.058(4) 0.094(5) 0.082(5) 0.047(4) -0.008(3) 0.019(4)
C31 0.102(6) 0.051(4) 0.069(4) 0.031(3) -0.035(4) -0.019(4)
C32 0.101(5) 0.061(4) 0.051(3) 0.015(3) 0.000(3) 0.009(4)
C33 0.030(2) 0.025(2) 0.030(2) 0.0008(16) -0.0024(17) 0.0100(18)
C34 0.063(3) 0.039(3) 0.038(2) -0.002(2) 0.003(2) 0.027(2)
C35 0.079(4) 0.040(3) 0.032(2) -0.004(2) 0.015(3) -0.001(3)
C36 0.058(3) 0.049(3) 0.062(3) -0.028(3) -0.025(3) 0.028(3)
C37 0.026(2) 0.029(2) 0.033(2) 0.0024(17) -0.0022(17) 0.0125(18)
C38 0.031(2) 0.031(2) 0.040(2) -0.0001(18) 0.0015(19) 0.0133(19)
C39 0.040(2) 0.037(2) 0.034(2) 0.0108(18) -0.0005(19) 0.022(2)
C40 0.028(2) 0.032(2) 0.063(3) 0.001(2) -0.008(2) 0.015(2)
C41 0.034(2) 0.032(2) 0.042(2) 0.0048(19) 0.0085(19) 0.013(2)
C42 0.057(3) 0.044(3) 0.064(3) -0.004(3) 0.021(3) 0.022(3)
C43 0.035(3) 0.074(4) 0.069(4) -0.015(3) 0.015(3) 0.004(3)
C44 0.091(5) 0.116(6) 0.074(4) 0.054(4) 0.053(4) 0.072(5)
C45 0.025(2) 0.029(2) 0.030(2) -0.0071(17) -0.0031(17) 0.0067(17)
C46 0.027(2) 0.025(2) 0.040(2) -0.0103(18) -0.0073(18) 0.0062(18)
C47 0.030(2) 0.028(2) 0.044(2) -0.0070(19) -0.0078(19) 0.0065(19)
C48 0.035(3) 0.032(3) 0.059(3) -0.002(2) -0.005(2) 0.001(2)
C49 0.052(3) 0.026(2) 0.074(4) -0.004(2) -0.012(3) 0.007(2)
C50 0.046(3) 0.031(3) 0.076(4) -0.008(2) -0.011(3) 0.018(2)
C51 0.032(2) 0.027(2) 0.057(3) -0.012(2) -0.005(2) 0.0052(19)
C52 0.021(2) 0.036(2) 0.036(2) 0.0066(18) 0.0079(17) 0.0085(18)
N59 0.0268(18) 0.043(2) 0.0309(18) -0.0075(16) -0.0026(15) 0.0155(17)
C60 0.043(3) 0.063(3) 0.030(2) 0.000(2) -0.001(2) 0.031(3)
C61 0.076(4) 0.094(5) 0.030(2) 0.003(3) -0.001(3) 0.056(4)
C62 0.082(4) 0.117(6) 0.027(3) -0.008(3) -0.004(3) 0.066(4)
C63 0.054(3) 0.085(4) 0.036(3) -0.019(3) -0.005(2) 0.039(3)
C64 0.026(2) 0.054(3) 0.032(2) -0.014(2) -0.0073(18) 0.018(2)
C65 0.019(2) 0.045(3) 0.039(2) -0.014(2) -0.0041(17) 0.0105(19)
C66 0.032(2) 0.057(3) 0.047(3) -0.021(2) -0.010(2) 0.024(2)
C67 0.031(2) 0.041(3) 0.066(3) -0.020(2) -0.005(2) 0.018(2)
C68 0.030(2) 0.034(2) 0.062(3) -0.008(2) -0.005(2) 0.018(2)
C69 0.031(2) 0.035(2) 0.045(3) -0.004(2) -0.002(2) 0.015(2)
N70 0.0202(17) 0.034(2) 0.0359(19) -0.0037(15) -0.0004(14) 0.0108(15)
C71 0.029(2) 0.034(2) 0.042(2) -0.0066(19) 0.0039(19) 0.0059(19)
B72 0.031(3) 0.029(2) 0.031(2) 0.0009(19) 0.002(2) 0.009(2)
C73 0.033(2) 0.043(3) 0.039(2) 0.003(2) 0.0021(19) 0.015(2)
C74 0.031(2) 0.035(2) 0.030(2) 0.0043(18) 0.0046(18) -0.0039(19)
C75 0.027(2) 0.046(3) 0.037(2) 0.003(2) 0.0016(19) 0.001(2)
C76 0.027(2) 0.071(4) 0.030(2) 0.006(2) 0.0012(19) -0.003(2)
C77 0.045(3) 0.065(4) 0.030(2) -0.010(2) 0.004(2) -0.015(3)
C78 0.067(4) 0.040(3) 0.034(3) -0.005(2) 0.008(3) -0.012(3)
C79 0.052(3) 0.038(3) 0.028(2) 0.0028(19) 0.010(2) -0.004(2)
C80 0.026(2) 0.031(2) 0.035(2) -0.0012(17) 0.0016(17) 0.0143(18)
C81 0.026(2) 0.029(2) 0.029(2) -0.0035(16) -0.0028(17) 0.0119(18)
C82 0.024(2) 0.033(2) 0.031(2) 0.0000(17) -0.0014(17) 0.0103(18)
C83 0.025(2) 0.028(2) 0.046(3) -0.0040(19) -0.0036(19) 0.0075(18)
C84 0.024(2) 0.038(2) 0.041(2) -0.0162(19) -0.0097(18) 0.0131(19)
C85 0.027(2) 0.039(2) 0.030(2) -0.0037(18) -0.0034(17) 0.0168(19)
C86 0.031(2) 0.024(2) 0.036(2) -0.0010(17) 0.0030(18) 0.0052(18)
C87 0.039(2) 0.032(2) 0.030(2) 0.0032(17) 0.0084(18) 0.015(2)
C88 0.040(3) 0.032(2) 0.046(3) 0.0025(19) 0.014(2) 0.018(2)
C89 0.035(2) 0.022(2) 0.045(2) 0.0078(18) 0.003(2) 0.0085(18)
C90 0.034(2) 0.025(2) 0.031(2) 0.0030(17) 0.0029(18) 0.0049(18)
C91 0.031(2) 0.029(2) 0.032(2) -0.0022(17) 0.0088(18) 0.0103(18)
F1 0.0347(15) 0.0549(18) 0.0465(15) 0.0059(13) -0.0060(12) 0.0147(13)
F2 0.0361(16) 0.098(3) 0.0414(16) 0.0023(16) -0.0089(13) 0.0070(17)
F3 0.071(2) 0.092(3) 0.0370(16) -0.0167(17) -0.0057(15) -0.025(2)
F4 0.139(4) 0.0407(19) 0.054(2) -0.0138(15) -0.002(2) -0.014(2)
F5 0.095(2) 0.0309(15) 0.0372(15) 0.0022(12) -0.0008(15) 0.0090(16)
F6 0.0333(13) 0.0297(13) 0.0290(12) -0.0023(10) 0.0002(10) 0.0048(11)
F7 0.0280(13) 0.0341(14) 0.0411(14) 0.0047(11) 0.0048(10) 0.0078(11)
F8 0.0303(14) 0.0310(14) 0.0614(17) -0.0062(12) -0.0011(12) -0.0023(11)
F9 0.0369(15) 0.0465(16) 0.0493(16) -0.0213(13) -0.0110(12) 0.0107(13)
F10 0.0419(15) 0.0495(16) 0.0290(13) -0.0071(11) -0.0023(11) 0.0176(13)
F11 0.0540(17) 0.0495(16) 0.0327(13) 0.0072(11) 0.0127(12) 0.0292(14)
F12 0.0567(18) 0.0564(18) 0.0535(17) 0.0183(14) 0.0244(14) 0.0390(15)
F13 0.0440(16) 0.0522(18) 0.0570(17) 0.0192(14) 0.0098(13) 0.0273(14)
F14 0.0391(15) 0.0473(16) 0.0339(13) 0.0121(11) 0.0037(11) 0.0096(13)
F15 0.0336(14) 0.0516(16) 0.0351(13) 0.0081(11) 0.0099(11) 0.0168(12)
C92 0.063(4) 0.044(3) 0.056(3) 0.018(3) -0.012(3) 0.009(3)
C93 0.062(4) 0.061(4) 0.046(3) 0.013(3) -0.003(3) 0.022(3)
C94 0.054(4) 0.075(5) 0.054(3) 0.016(3) -0.005(3) 0.009(3)
C95 0.086(5) 0.053(4) 0.043(3) 0.011(3) -0.014(3) -0.017(4)
C96 0.106(6) 0.057(4) 0.048(3) 0.013(3) 0.012(4) 0.036(4)
C97 0.052(3) 0.067(4) 0.063(4) 0.024(3) -0.004(3) 0.018(3)
C98 0.059(4) 0.043(3) 0.076(4) 0.006(3) 0.010(3) 0.023(3)
C99 0.073(4) 0.041(3) 0.088(4) 0.007(3) 0.012(4) 0.028(3)
C100 0.078(5) 0.053(4) 0.100(5) -0.002(3) -0.008(4) 0.045(4)
C101 0.057(4) 0.057(4) 0.078(4) 0.002(3) -0.006(3) 0.027(3)
C102 0.074(4) 0.043(3) 0.061(3) 0.007(3) 0.002(3) 0.033(3)
C103 0.061(4) 0.041(3) 0.077(4) 0.007(3) 0.002(3) 0.029(3)
C104 0.089(6) 0.114(7) 0.086(6) -0.032(5) -0.036(5) 0.041(5)
C105 0.064(5) 0.124(7) 0.067(4) -0.040(5) -0.021(4) 0.031(5)
C106 0.059(4) 0.114(7) 0.078(5) -0.053(5) -0.031(4) 0.039(5)

loop_
_atom_type_symbol
_atom_type_description
_atom_type_scat_dispersion_real
_atom_type_scat_dispersion_imag
_atom_type_scat_source
C C 0.0033 0.0016 'International Tables Vol C Tables 4.2.6.8 and 6.1.1.4'
H H 0.0000 0.0000 'International Tables Vol C Tables 4.2.6.8 and 6.1.1.4'
N N 0.0061 0.0033 'International Tables Vol C Tables 4.2.6.8 and 6.1.1.4'
O O 0.0106 0.0060 'International Tables Vol C Tables 4.2.6.8 and 6.1.1.4'
Zn Zn 0.2839 1.4301 'International Tables Vol C Tables 4.2.6.8 and 6.1.1.4'
B B 0.0013 0.0007 'International Tables Vol C Tables 4.2.6.8 and 6.1.1.4'
F F 0.0171 0.0103 'International Tables Vol C Tables 4.2.6.8 and 6.1.1.4'

loop_
_geom_angle_atom_site_label_1
_geom_angle_atom_site_label_2
_geom_angle_atom_site_label_3
_geom_angle
_geom_angle_site_symmetry_1
C71 Zn1 O2 146.68(17) .
C71 Zn1 O1 132.80(17) .
O2 Zn1 O1 80.51(10) .
C71 Zn1 Zn2 172.78(15) .
O2 Zn1 Zn2 40.47(7) .
O1 Zn1 Zn2 40.08(7) .
O1 Zn2 O2 80.08(10) .
O1 Zn2 N59 177.16(13) .
O2 Zn2 N59 99.52(12) .
O1 Zn2 N70 100.92(12) .
O2 Zn2 N70 172.11(12) .
N59 Zn2 N70 79.09(14) .
O1 Zn2 O3 82.18(10) .
O2 Zn2 O3 83.15(10) .
N59 Zn2 O3 94.98(12) .
N70 Zn2 O3 89.21(12) .
O1 Zn2 O4 82.44(10) .
O2 Zn2 O4 82.36(10) .
N59 Zn2 O4 100.31(12) .
N70 Zn2 O4 105.53(11) .
O3 Zn2 O4 160.44(9) .
O1 Zn2 Zn1 40.70(7) .
O2 Zn2 Zn1 39.43(7) .
N59 Zn2 Zn1 138.72(10) .
N70 Zn2 Zn1 140.68(10) .
O3 Zn2 Zn1 78.88(7) .
O4 Zn2 Zn1 81.58(6) .
C7 O1 Zn2 151.1(2) .
C7 O1 Zn1 109.6(2) .
Zn2 O1 Zn1 99.21(11) .
C21 O2 Zn1 113.1(2) .
C21 O2 Zn2 146.7(2) .
Zn1 O2 Zn2 100.10(11) .
C28 O3 C45 112.8(3) .
C28 O3 Zn2 115.6(2) .
C45 O3 Zn2 130.4(2) .
C14 O4 C52 111.2(3) .
C14 O4 Zn2 113.5(2) .
C52 O4 Zn2 135.03(19) .
C2 C1 C27 116.0(3) .
C2 C1 H1A 108.3 .
C27 C1 H1A 108.3 .
C2 C1 H1B 108.3 .
C27 C1 H1B 108.3 .
H1A C1 H1B 107.4 .
C3 C2 C7 118.3(3) .
C3 C2 C1 122.2(4) .
C7 C2 C1 119.3(3) .
C2 C3 C4 122.7(4) .
C2 C3 H3 118.7 .
C4 C3 H3 118.7 .
C5 C4 C3 117.0(4) .
C5 C4 C29 120.4(4) .
C3 C4 C29 122.5(4) .
C4 C5 C6 122.3(4) .
C4 C5 H5 118.8 .
C6 C5 H5 118.8 .
C7 C6 C5 118.7(4) .
C7 C6 C8 119.6(3) .
C5 C6 C8 121.7(3) .
O1 C7 C6 119.6(3) .
O1 C7 C2 119.6(3) .
C6 C7 C2 120.7(3) .
C9 C8 C6 114.0(3) .
C9 C8 H8A 108.7 .
C6 C8 H8A 108.7 .
C9 C8 H8B 108.7 .
C6 C8 H8B 108.7 .
H8A C8 H8B 107.6 .
C14 C9 C10 117.3(4) .
C14 C9 C8 122.9(3) .
C10 C9 C8 119.7(3) .
C11 C10 C9 122.7(3) .
C11 C10 H10 118.6 .
C9 C10 H10 118.6 .
C12 C11 C10 117.1(4) .
C12 C11 C33 122.8(4) .
C10 C11 C33 120.1(3) .
C11 C12 C13 122.4(4) .
C11 C12 H12 118.8 .
C13 C12 H12 118.8 .
C14 C13 C12 118.0(3) .
C14 C13 C15 122.5(4) .
C12 C13 C15 119.5(4) .
C13 C14 C9 122.1(4) .
C13 C14 O4 119.5(3) .
C9 C14 O4 118.4(3) .
C13 C15 C16 114.8(3) .
C13 C15 H15A 108.6 .
C16 C15 H15A 108.6 .
C13 C15 H15B 108.6 .
C16 C15 H15B 108.6 .
H15A C15 H15B 107.5 .
C17 C16 C21 118.4(3) .
C17 C16 C15 121.8(3) .
C21 C16 C15 119.7(3) .
C16 C17 C18 122.7(4) .
C16 C17 H17 118.7 .
C18 C17 H17 118.7 .
C17 C18 C19 116.9(3) .
C17 C18 C37 120.2(4) .
C19 C18 C37 122.9(3) .
C20 C19 C18 122.4(3) .
C20 C19 H19 118.8 .
C18 C19 H19 118.8 .
C19 C20 C21 118.3(4) .
C19 C20 C22 122.4(3) .
C21 C20 C22 119.0(3) .
O2 C21 C16 119.6(3) .
O2 C21 C20 119.4(3) .
C16 C21 C20 121.0(3) .
C23 C22 C20 115.5(3) .
C23 C22 H22A 108.4 .
C20 C22 H22A 108.4 .
C23 C22 H22B 108.4 .
C20 C22 H22B 108.4 .
H22A C22 H22B 107.5 .
C24 C23 C28 117.3(4) .
C24 C23 C22 120.0(3) .
C28 C23 C22 122.7(4) .
C23 C24 C25 122.6(4) .
C23 C24 H24 118.7 .
C25 C24 H24 118.7 .
C26 C25 C24 117.2(4) .
C26 C25 C41 122.9(4) .
C24 C25 C41 119.9(4) .
C25 C26 C27 122.7(4) .
C25 C26 H26 118.7 .
C27 C26 H26 118.7 .
C26 C27 C28 117.5(4) .
C26 C27 C1 120.4(4) .
C28 C27 C1 122.1(4) .
C23 C28 C27 121.9(4) .
C23 C28 O3 119.1(3) .
C27 C28 O3 119.0(3) .
C31 C29 C32 113.1(5) .
C31 C29 C4 113.6(4) .
C32 C29 C4 109.6(4) .
C31 C29 C30 104.6(5) .
C32 C29 C30 106.2(5) .
C4 C29 C30 109.1(4) .
C29 C30 H30A 109.5 .
C29 C30 H30B 109.5 .
H30A C30 H30B 109.5 .
C29 C30 H30C 109.5 .
H30A C30 H30C 109.5 .
H30B C30 H30C 109.5 .
C29 C31 H31A 109.5 .
C29 C31 H31B 109.5 .
H31A C31 H31B 109.5 .
C29 C31 H31C 109.5 .
H31A C31 H31C 109.5 .
H31B C31 H31C 109.5 .
C29 C32 H32A 109.5 .
C29 C32 H32B 109.5 .
H32A C32 H32B 109.5 .
C29 C32 H32C 109.5 .
H32A C32 H32C 109.5 .
H32B C32 H32C 109.5 .
C34 C33 C35 108.3(4) .
C34 C33 C36 107.7(4) .
C35 C33 C36 110.1(4) .
C34 C33 C11 111.7(3) .
C35 C33 C11 110.2(3) .
C36 C33 C11 108.7(4) .
C33 C34 H34A 109.5 .
C33 C34 H34B 109.5 .
H34A C34 H34B 109.5 .
C33 C34 H34C 109.5 .
H34A C34 H34C 109.5 .
H34B C34 H34C 109.5 .
C33 C35 H35A 109.5 .
C33 C35 H35B 109.5 .
H35A C35 H35B 109.5 .
C33 C35 H35C 109.5 .
H35A C35 H35C 109.5 .
H35B C35 H35C 109.5 .
C33 C36 H36A 109.5 .
C33 C36 H36B 109.5 .
H36A C36 H36B 109.5 .
C33 C36 H36C 109.5 .
H36A C36 H36C 109.5 .
H36B C36 H36C 109.5 .
C40 C37 C18 112.0(3) .
C40 C37 C39 109.0(4) .
C18 C37 C39 108.9(3) .
C40 C37 C38 108.8(4) .
C18 C37 C38 110.0(3) .
C39 C37 C38 108.1(4) .
C37 C38 H38A 109.5 .
C37 C38 H38B 109.5 .
H38A C38 H38B 109.5 .
C37 C38 H38C 109.5 .
H38A C38 H38C 109.5 .
H38B C38 H38C 109.5 .
C37 C39 H39A 109.5 .
C37 C39 H39B 109.5 .
H39A C39 H39B 109.5 .
C37 C39 H39C 109.5 .
H39A C39 H39C 109.5 .
H39B C39 H39C 109.5 .
C37 C40 H40A 109.5 .
C37 C40 H40B 109.5 .
H40A C40 H40B 109.5 .
C37 C40 H40C 109.5 .
H40A C40 H40C 109.5 .
H40B C40 H40C 109.5 .
C44 C41 C25 112.5(4) .
C44 C41 C42 108.9(5) .
C25 C41 C42 110.6(4) .
C44 C41 C43 110.5(5) .
C25 C41 C43 108.3(4) .
C42 C41 C43 105.8(4) .
C41 C42 H42A 109.5 .
C41 C42 H42B 109.5 .
H42A C42 H42B 109.5 .
C41 C42 H42C 109.5 .
H42A C42 H42C 109.5 .
H42B C42 H42C 109.5 .
C41 C43 H43A 109.5 .
C41 C43 H43B 109.5 .
H43A C43 H43B 109.5 .
C41 C43 H43C 109.5 .
H43A C43 H43C 109.5 .
H43B C43 H43C 109.5 .
C41 C44 H44A 109.5 .
C41 C44 H44B 109.5 .
H44A C44 H44B 109.5 .
C41 C44 H44C 109.5 .
H44A C44 H44C 109.5 .
H44B C44 H44C 109.5 .
O3 C45 C46 112.2(3) .
O3 C45 H45A 109.2 .
C46 C45 H45A 109.2 .
O3 C45 H45B 109.2 .
C46 C45 H45B 109.2 .
H45A C45 H45B 107.9 .
C51 C46 C47 118.7(4) .
C51 C46 C45 120.9(4) .
C47 C46 C45 120.4(4) .
C48 C47 C46 120.3(4) .
C48 C47 H47 119.8 .
C46 C47 H47 119.8 .
C47 C48 C49 120.1(5) .
C47 C48 H48 120.0 .
C49 C48 H48 120.0 .
C48 C49 C50 120.0(5) .
C48 C49 H49 120.0 .
C50 C49 H49 120.0 .
C51 C50 C49 119.7(5) .
C51 C50 H50 120.1 .
C49 C50 H50 120.1 .
C46 C51 C50 121.1(5) .
C46 C51 H51 119.4 .
C50 C51 H51 119.4 .
O4 C52 C53A 114.8(4) .
O4 C52 C53B 107.7(4) .
C53A C52 C53B 12.2(4) .
O4 C52 H52A 108.6 .
C53A C52 H52A 108.6 .
C53B C52 H52A 103.1 .
O4 C52 H52B 108.6 .
C53A C52 H52B 108.6 .
C53B C52 H52B 120.8 .
H52A C52 H52B 107.6 .
C54A C53A C58A 120.0 .
C54A C53A C52 121.6(5) .
C58A C53A C52 118.4(5) .
C55A C54A C53A 120.0 .
C55A C54A H54A 120.0 .
C53A C54A H54A 120.0 .
C54A C55A C56A 120.0 .
C54A C55A H55A 120.0 .
C56A C55A H55A 120.0 .
C57A C56A C55A 120.0 .
C57A C56A H56A 120.0 .
C55A C56A H56A 120.0 .
C58A C57A C56A 120.0 .
C58A C57A H57A 120.0 .
C56A C57A H57A 120.0 .
C57A C58A C53A 120.0 .
C57A C58A H58A 120.0 .
C53A C58A H58A 120.0 .
C54B C53B C58B 120.0 .
C54B C53B C52 119.5(4) .
C58B C53B C52 120.4(4) .
C53B C54B C55B 120.0 .
C53B C54B H54B 120.0 .
C55B C54B H54B 120.0 .
C54B C55B C56B 120.0 .
C54B C55B H55B 120.0 .
C56B C55B H55B 120.0 .
C57B C56B C55B 120.0 .
C57B C56B H56B 120.0 .
C55B C56B H56B 120.0 .
C56B C57B C58B 120.0 .
C56B C57B H57B 120.0 .
C58B C57B H57B 120.0 .
C57B C58B C53B 120.0 .
C57B C58B H58B 120.0 .
C53B C58B H58B 120.0 .
C60 N59 C64 119.6(4) .
C60 N59 Zn2 125.2(3) .
C64 N59 Zn2 115.2(3) .
N59 C60 C61 121.9(5) .
N59 C60 H60 119.1 .
C61 C60 H60 119.1 .
C62 C61 C60 118.6(5) .
C62 C61 H61 120.7 .
C60 C61 H61 120.7 .
C63 C62 C61 119.1(5) .
C63 C62 H62 120.5 .
C61 C62 H62 120.5 .
C62 C63 C64 120.0(5) .
C62 C63 H63 120.0 .
C64 C63 H63 120.0 .
N59 C64 C63 120.7(5) .
N59 C64 C65 115.6(4) .
C63 C64 C65 123.7(4) .
N70 C65 C66 121.0(5) .
N70 C65 C64 115.3(4) .
C66 C65 C64 123.7(4) .
C67 C66 C65 119.9(5) .
C67 C66 H66 120.0 .
C65 C66 H66 120.0 .
C66 C67 C68 119.6(4) .
C66 C67 H67 120.2 .
C68 C67 H67 120.2 .
C69 C68 C67 117.9(5) .
C69 C68 H68 121.0 .
C67 C68 H68 121.0 .
N70 C69 C68 122.5(4) .
N70 C69 H69 118.8 .
C68 C69 H69 118.8 .
C69 N70 C65 119.0(4) .
C69 N70 Zn2 126.1(3) .
C65 N70 Zn2 114.3(3) .
Zn1 C71 H71A 109.5 .
Zn1 C71 H71B 109.5 .
H71A C71 H71B 109.5 .
Zn1 C71 H71C 109.5 .
H71A C71 H71C 109.5 .
H71B C71 H71C 109.5 .
C73 B72 C86 114.5(4) .
C73 B72 C74 104.4(4) .
C86 B72 C74 112.5(4) .
C73 B72 C80 111.0(4) .
C86 B72 C80 102.5(3) .
C74 B72 C80 112.2(3) .
B72 C73 H73A 109.5 .
B72 C73 H73B 109.5 .
H73A C73 H73B 109.5 .
B72 C73 H73C 109.5 .
H73A C73 H73C 109.5 .
H73B C73 H73C 109.5 .
C75 C74 C79 112.7(4) .
C75 C74 B72 120.1(4) .
C79 C74 B72 126.3(4) .
F1 C75 C76 115.0(5) .
F1 C75 C74 119.6(4) .
C76 C75 C74 125.4(5) .
F2 C76 C75 121.3(5) .
F2 C76 C77 120.0(4) .
C75 C76 C77 118.7(5) .
F3 C77 C78 122.0(6) .
F3 C77 C76 119.3(6) .
C78 C77 C76 118.7(4) .
F4 C78 C77 119.3(5) .
F4 C78 C79 120.1(6) .
C77 C78 C79 120.6(5) .
F5 C79 C78 115.2(5) .
F5 C79 C74 120.9(4) .
C78 C79 C74 123.9(5) .
C81 C80 C85 112.3(4) .
C81 C80 B72 127.4(4) .
C85 C80 B72 120.3(4) .
F6 C81 C80 121.1(4) .
F6 C81 C82 114.1(3) .
C80 C81 C82 124.8(4) .
F7 C82 C83 120.1(4) .
F7 C82 C81 120.4(4) .
C83 C82 C81 119.5(4) .
F8 C83 C84 120.7(4) .
F8 C83 C82 120.5(4) .
C84 C83 C82 118.9(4) .
F9 C84 C83 120.0(4) .
F9 C84 C85 120.2(4) .
C83 C84 C85 119.8(4) .
F10 C85 C84 115.5(4) .
F10 C85 C80 119.9(4) .
C84 C85 C80 124.6(4) .
C87 C86 C91 112.1(4) .
C87 C86 B72 120.9(4) .
C91 C86 B72 126.6(4) .
F11 C87 C88 115.9(4) .
F11 C87 C86 118.9(4) .
C88 C87 C86 125.2(4) .
F12 C88 C87 120.8(4) .
F12 C88 C89 119.3(4) .
C87 C88 C89 119.9(4) .
F13 C89 C90 121.0(4) .
F13 C89 C88 120.8(4) .
C90 C89 C88 118.2(4) .
F14 C90 C89 119.3(4) .
F14 C90 C91 120.3(4) .
C89 C90 C91 120.3(4) .
F15 C91 C90 115.2(4) .
F15 C91 C86 120.6(4) .
C90 C91 C86 124.2(4) .
C97 C92 C93 122.2(6) .
C97 C92 H92 118.9 .
C93 C92 H92 118.9 .
C94 C93 C92 119.5(6) .
C94 C93 H93 120.2 .
C92 C93 H93 120.2 .
C93 C94 C95 120.5(6) .
C93 C94 H94 119.8 .
C95 C94 H94 119.8 .
C94 C95 C96 119.5(6) .
C94 C95 H95 120.3 .
C96 C95 H95 120.3 .
C97 C96 C95 119.2(6) .
C97 C96 H96 120.4 .
C95 C96 H96 120.4 .
C92 C97 C96 119.1(6) .
C92 C97 H97 120.5 .
C96 C97 H97 120.5 .
C99 C98 C103 119.9(6) .
C99 C98 H98 120.0 .
C103 C98 H98 120.0 .
C100 C99 C98 120.2(6) .
C100 C99 H99 119.9 .
C98 C99 H99 119.9 .
C99 C100 C101 120.8(6) .
C99 C100 H100 119.6 .
C101 C100 H100 119.6 .
C102 C101 C100 118.6(6) .
C102 C101 H101 120.7 .
C100 C101 H101 120.7 .
C103 C102 C101 120.2(5) .
C103 C102 H102 119.9 .
C101 C102 H102 119.9 .
C102 C103 C98 120.3(5) .
C102 C103 H103 119.8 .
C98 C103 H103 119.8 .
C106 C104 C105 119.5(9) .
C106 C104 H104 120.2 .
C105 C104 H104 120.2 .
C106 C105 C104 120.1(8) 2_765
C106 C105 H105 119.9 2_765
C104 C105 H105 119.9 .
C105 C106 C104 120.3(8) 2_765
C105 C106 H106 119.8 2_765
C104 C106 H106 119.8 .

loop_
_geom_bond_atom_site_label_1
_geom_bond_atom_site_label_2
_geom_bond_distance
_geom_bond_site_symmetry_2
Zn1 C71 1.925(4) .
Zn1 O2 1.957(3) .
Zn1 O1 2.004(3) .
Zn1 Zn2 3.0329(6) .
Zn2 O1 1.978(3) .
Zn2 O2 2.000(3) .
Zn2 N59 2.070(4) .
Zn2 N70 2.089(4) .
Zn2 O3 2.323(3) .
Zn2 O4 2.353(3) .
O1 C7 1.354(4) .
O2 C21 1.365(5) .
O3 C28 1.408(5) .
O3 C45 1.459(4) .
O4 C14 1.416(5) .
O4 C52 1.449(5) .
C1 C2 1.522(5) .
C1 C27 1.531(6) .
C1 H1A 0.9900 .
C1 H1B 0.9900 .
C2 C3 1.387(5) .
C2 C7 1.406(6) .
C3 C4 1.401(6) .
C3 H3 0.9500 .
C4 C5 1.395(6) .
C4 C29 1.534(6) .
C5 C6 1.395(5) .
C5 H5 0.9500 .
C6 C7 1.394(5) .
C6 C8 1.520(5) .
C8 C9 1.519(5) .
C8 H8A 0.9900 .
C8 H8B 0.9900 .
C9 C14 1.397(5) .
C9 C10 1.400(5) .
C10 C11 1.400(6) .
C10 H10 0.9500 .
C11 C12 1.395(5) .
C11 C33 1.532(6) .
C12 C13 1.395(6) .
C12 H12 0.9500 .
C13 C14 1.394(6) .
C13 C15 1.517(5) .
C15 C16 1.521(5) .
C15 H15A 0.9900 .
C15 H15B 0.9900 .
C16 C17 1.387(5) .
C16 C21 1.398(5) .
C17 C18 1.397(5) .
C17 H17 0.9500 .
C18 C19 1.407(6) .
C18 C37 1.535(6) .
C19 C20 1.387(5) .
C19 H19 0.9500 .
C20 C21 1.404(5) .
C20 C22 1.524(5) .
C22 C23 1.514(5) .
C22 H22A 0.9900 .
C22 H22B 0.9900 .
C23 C24 1.390(5) .
C23 C28 1.402(5) .
C24 C25 1.403(6) .
C24 H24 0.9500 .
C25 C26 1.386(6) .
C25 C41 1.529(6) .
C26 C27 1.393(6) .
C26 H26 0.9500 .
C27 C28 1.403(6) .
C29 C31 1.481(7) .
C29 C32 1.498(8) .
C29 C30 1.564(8) .
C30 H30A 0.9800 .
C30 H30B 0.9800 .
C30 H30C 0.9800 .
C31 H31A 0.9800 .
C31 H31B 0.9800 .
C31 H31C 0.9800 .
C32 H32A 0.9800 .
C32 H32B 0.9800 .
C32 H32C 0.9800 .
C33 C34 1.523(6) .
C33 C35 1.526(6) .
C33 C36 1.530(6) .
C34 H34A 0.9800 .
C34 H34B 0.9800 .
C34 H34C 0.9800 .
C35 H35A 0.9800 .
C35 H35B 0.9800 .
C35 H35C 0.9800 .
C36 H36A 0.9800 .
C36 H36B 0.9800 .
C36 H36C 0.9800 .
C37 C40 1.521(6) .
C37 C39 1.535(6) .
C37 C38 1.536(6) .
C38 H38A 0.9800 .
C38 H38B 0.9800 .
C38 H38C 0.9800 .
C39 H39A 0.9800 .
C39 H39B 0.9800 .
C39 H39C 0.9800 .
C40 H40A 0.9800 .
C40 H40B 0.9800 .
C40 H40C 0.9800 .
C41 C44 1.509(7) .
C41 C42 1.533(7) .
C41 C43 1.549(7) .
C42 H42A 0.9800 .
C42 H42B 0.9800 .
C42 H42C 0.9800 .
C43 H43A 0.9800 .
C43 H43B 0.9800 .
C43 H43C 0.9800 .
C44 H44A 0.9800 .
C44 H44B 0.9800 .
C44 H44C 0.9800 .
C45 C46 1.508(6) .
C45 H45A 0.9900 .
C45 H45B 0.9900 .
C46 C51 1.381(6) .
C46 C47 1.406(6) .
C47 C48 1.383(7) .
C47 H47 0.9500 .
C48 C49 1.384(8) .
C48 H48 0.9500 .
C49 C50 1.386(8) .
C49 H49 0.9500 .
C50 C51 1.386(7) .
C50 H50 0.9500 .
C51 H51 0.9500 .
C52 C53A 1.478(3) .
C52 C53B 1.521(3) .
C52 H52A 0.9900 .
C52 H52B 0.9900 .
C53A C54A 1.3900 .
C53A C58A 1.3900 .
C54A C55A 1.3900 .
C54A H54A 0.9500 .
C55A C56A 1.3900 .
C55A H55A 0.9500 .
C56A C57A 1.3900 .
C56A H56A 0.9500 .
C57A C58A 1.3900 .
C57A H57A 0.9500 .
C58A H58A 0.9500 .
C53B C54B 1.3900 .
C53B C58B 1.3900 .
C54B C55B 1.3900 .
C54B H54B 0.9500 .
C55B C56B 1.3900 .
C55B H55B 0.9500 .
C56B C57B 1.3900 .
C56B H56B 0.9500 .
C57B C58B 1.3900 .
C57B H57B 0.9500 .
C58B H58B 0.9500 .
N59 C60 1.347(6) .
N59 C64 1.347(6) .
C60 C61 1.391(7) .
C60 H60 0.9500 .
C61 C62 1.385(8) .
C61 H61 0.9500 .
C62 C63 1.381(9) .
C62 H62 0.9500 .
C63 C64 1.388(7) .
C63 H63 0.9500 .
C64 C65 1.484(7) .
C65 N70 1.353(5) .
C65 C66 1.377(6) .
C66 C67 1.367(8) .
C66 H66 0.9500 .
C67 C68 1.390(7) .
C67 H67 0.9500 .
C68 C69 1.384(6) .
C68 H68 0.9500 .
C69 N70 1.341(6) .
C69 H69 0.9500 .
C71 H71A 0.9800 .
C71 H71B 0.9800 .
C71 H71C 0.9800 .
B72 C73 1.627(7) .
B72 C86 1.652(7) .
B72 C74 1.663(6) .
B72 C80 1.664(6) .
C73 H73A 0.9800 .
C73 H73B 0.9800 .
C73 H73C 0.9800 .
C74 C75 1.382(7) .
C74 C79 1.394(7) .
C75 F1 1.370(6) .
C75 C76 1.377(6) .
C76 F2 1.347(6) .
C76 C77 1.390(9) .
C77 F3 1.348(6) .
C77 C78 1.356(9) .
C78 F4 1.352(7) .
C78 C79 1.380(7) .
C79 F5 1.352(6) .
C80 C81 1.385(6) .
C80 C85 1.399(6) .
C81 F6 1.355(4) .
C81 C82 1.387(6) .
C82 F7 1.348(5) .
C82 C83 1.373(6) .
C83 F8 1.353(5) .
C83 C84 1.361(6) .
C84 F9 1.355(5) .
C84 C85 1.383(6) .
C85 F10 1.358(5) .
C86 C87 1.395(6) .
C86 C91 1.398(6) .
C87 F11 1.359(5) .
C87 C88 1.367(6) .
C88 F12 1.356(5) .
C88 C89 1.383(6) .
C89 F13 1.337(5) .
C89 C90 1.363(6) .
C90 F14 1.344(5) .
C90 C91 1.387(6) .
C91 F15 1.354(5) .
C92 C97 1.346(9) .
C92 C93 1.359(8) .
C92 H92 0.9500 .
C93 C94 1.353(9) .
C93 H93 0.9500 .
C94 C95 1.373(10) .
C94 H94 0.9500 .
C95 C96 1.389(10) .
C95 H95 0.9500 .
C96 C97 1.387(9) .
C96 H96 0.9500 .
C97 H97 0.9500 .
C98 C99 1.369(8) .
C98 C103 1.381(8) .
C98 H98 0.9500 .
C99 C100 1.349(9) .
C99 H99 0.9500 .
C100 C101 1.403(9) .
C100 H100 0.9500 .
C101 C102 1.379(8) .
C101 H101 0.9500 .
C102 C103 1.364(8) .
C102 H102 0.9500 .
C103 H103 0.9500 .
C104 C106 1.352(12) .
C104 C105 1.412(12) .
C104 H104 0.9500 .
C105 C106 1.343(12) 2_765
C105 H105 0.9500 .
C106 C105 1.343(12) 2_765
C106 H106 0.9500 .
